data_4071529
loop_
_publ_author_name
'Jiang, Annie J.'
'Schrock, Richard R.'
'M\"uller, Peter'

_publ_section_title
;
 Cationic Molybdenum Imido Alkylidene Complexes
;
_journal_issue 17
_journal_name_full Organometallics
_journal_page_first 4428
_journal_paper_doi 10.1021/om800209b
_journal_volume 27
_journal_year 2008
_chemical_formula_sum 'C72 H74 B F24 Mo N2 O3.5'
_chemical_formula_weight 1586.08
_chemical_name_systematic
;

 ?

;
_space_group_IT_number 14
_symmetry_cell_setting monoclinic
_symmetry_space_group_name_Hall '-P 2yn'
_symmetry_space_group_name_H-M 'P 1 21/n 1'
_atom_sites_solution_hydrogens geom
_atom_sites_solution_primary direct
_atom_sites_solution_secondary difmap
_audit_creation_method SHELXL-97
_cell_angle_alpha 90.00
_cell_angle_beta 95.3130(10)
_cell_angle_gamma 90.00
_cell_formula_units_Z 4
_cell_length_a 18.4389(6)
_cell_length_b 21.1079(7)
_cell_length_c 18.8695(6)
_cell_measurement_reflns_used 9806
_cell_measurement_temperature 100(2)
_cell_measurement_theta_max 29.78
_cell_measurement_theta_min 2.37
_cell_volume 7312.6(4)
_computing_cell_refinement 'SAINT 7 (Bruker-AXS, 2005)'
_computing_data_collection 'SMART 5 (Bruker-AXS, 2003)'
_computing_data_reduction 'SAINT 7 (Bruker-AXS, 2005)'
_computing_molecular_graphics 'Bruker SHELXTL'
_computing_publication_material 'Bruker SHELXTL'
_computing_structure_refinement 'SHELXL-97 (Sheldrick, 1997)'
_computing_structure_solution 'SHELXS-97 (Sheldrick, 1990)'
_diffrn_ambient_temperature 100(2)
_diffrn_detector_area_resol_mean 8.3
_diffrn_measured_fraction_theta_full 0.999
_diffrn_measured_fraction_theta_max 0.999
_diffrn_measurement_device_type 'Bruker Smart APEX CCD'
_diffrn_measurement_method 'omega and phi scans'
_diffrn_radiation_monochromator graphite
_diffrn_radiation_source 'fine-focus sealed tube'
_diffrn_radiation_type MoK\a
_diffrn_radiation_wavelength 0.71073
_diffrn_reflns_av_R_equivalents 0.0490
_diffrn_reflns_av_sigmaI/netI 0.0329
_diffrn_reflns_limit_h_max 25
_diffrn_reflns_limit_h_min -25
_diffrn_reflns_limit_k_max 28
_diffrn_reflns_limit_k_min -29
_diffrn_reflns_limit_l_max 26
_diffrn_reflns_limit_l_min -26
_diffrn_reflns_number 145199
_diffrn_reflns_theta_full 29.57
_diffrn_reflns_theta_max 29.57
_diffrn_reflns_theta_min 1.76
_diffrn_standards_decay_% 0
_diffrn_standards_interval_count 0
_diffrn_standards_interval_time 0
_diffrn_standards_number 0
_exptl_absorpt_coefficient_mu 0.288
_exptl_absorpt_correction_T_max 0.9580
_exptl_absorpt_correction_T_min 0.9185
_exptl_absorpt_correction_type multi-scan
_exptl_absorpt_process_details 'SADABS (Sheldrick, 2005)'
_exptl_crystal_colour yellow
_exptl_crystal_density_diffrn 1.441
_exptl_crystal_density_method 'not measured'
_exptl_crystal_description block
_exptl_crystal_F_000 3244
_exptl_crystal_size_max 0.30
_exptl_crystal_size_mid 0.25
_exptl_crystal_size_min 0.15
_refine_diff_density_max 0.848
_refine_diff_density_min -0.444
_refine_diff_density_rms 0.068
_refine_ls_extinction_method none
_refine_ls_goodness_of_fit_ref 1.045
_refine_ls_hydrogen_treatment mixed
_refine_ls_matrix_type full
_refine_ls_number_parameters 1150
_refine_ls_number_reflns 20491
_refine_ls_number_restraints 2908
_refine_ls_restrained_S_all 1.083
_refine_ls_R_factor_all 0.0602
_refine_ls_R_factor_gt 0.0409
_refine_ls_shift/su_max 0.001
_refine_ls_shift/su_mean 0.000
_refine_ls_structure_factor_coef Fsqd
_refine_ls_weighting_details 'calc w=1/[\s^2^(Fo^2^)+(0.0443P)^2^+5.1787P] where P=(Fo^2^+2Fc^2^)/3'
_refine_ls_weighting_scheme calc
_refine_ls_wR_factor_gt 0.0927
_refine_ls_wR_factor_ref 0.1027
_reflns_number_gt 16077
_reflns_number_total 20491
_reflns_threshold_expression >2sigma(I)
_cod_data_source_file om800209b-file005.cif
_cod_data_source_block 07011
_cod_depositor_comments
;
The following automatic conversions were performed:

'_symmetry_cell_setting' value 'Monoclinic' changed to 'monoclinic'
according to /home/saulius/struct/CIF-dictionaries/cif_core.dic
dictionary named 'cif_core.dic' version 2.4.1 from 2010-06-29.

Automatic conversion script
Id: cif_fix_values 1715 2011-07-08 13:25:40Z adriana 
;
_cod_original_sg_symbol_H-M P2(1)/n
_cod_original_formula_sum 'C72 H74 B F24 Mo N2 O3.50'
_cod_database_code 4071529

loop_
_symmetry_equiv_pos_as_xyz
'x, y, z'
'-x+1/2, y+1/2, -z+1/2'
'-x, -y, -z'
'x-1/2, -y-1/2, z-1/2'

loop_
_atom_site_label
_atom_site_type_symbol
_atom_site_fract_x
_atom_site_fract_y
_atom_site_fract_z
_atom_site_U_iso_or_equiv
_atom_site_adp_type
_atom_site_occupancy
_atom_site_symmetry_multiplicity
_atom_site_calc_flag
_atom_site_refinement_flags
_atom_site_disorder_assembly
_atom_site_disorder_group
Mo1 Mo 0.060148(8) 0.216711(7) 0.917660(8) 0.01553(4) Uani 1 1 d . . .
C1 C -0.04043(10) 0.23981(9) 0.91942(10) 0.0201(3) Uani 1 1 d D . .
H1 H -0.0675(11) 0.2127(10) 0.8843(10) 0.024 Uiso 1 1 d D . .
C2 C -0.09189(10) 0.28340(9) 0.95596(11) 0.0231(4) Uani 1 1 d . . .
C3 C -0.05742(12) 0.30522(11) 1.02896(11) 0.0313(4) Uani 1 1 d . . .
H3A H -0.0455 0.2682 1.0591 0.047 Uiso 1 1 calc R . .
H3B H -0.0919 0.3323 1.0515 0.047 Uiso 1 1 calc R . .
H3C H -0.0129 0.3292 1.0230 0.047 Uiso 1 1 calc R . .
C4 C -0.16292(12) 0.24778(11) 0.96807(14) 0.0345(5) Uani 1 1 d . . .
H4A H -0.1521 0.2135 1.0025 0.052 Uiso 1 1 calc R . .
H4B H -0.1841 0.2299 0.9229 0.052 Uiso 1 1 calc R . .
H4C H -0.1976 0.2773 0.9865 0.052 Uiso 1 1 calc R . .
C5 C -0.10985(10) 0.33852(9) 0.90425(11) 0.0237(4) Uani 1 1 d . . .
C6 C -0.14872(11) 0.32769(11) 0.83808(12) 0.0299(4) Uani 1 1 d . . .
H6 H -0.1668 0.2865 0.8266 0.036 Uiso 1 1 calc R . .
C7 C -0.16117(12) 0.37641(12) 0.78912(13) 0.0369(5) Uani 1 1 d . . .
H7 H -0.1875 0.3682 0.7444 0.044 Uiso 1 1 calc R . .
C8 C -0.13564(13) 0.43681(12) 0.80472(14) 0.0407(6) Uani 1 1 d . . .
H8 H -0.1433 0.4698 0.7706 0.049 Uiso 1 1 calc R . .
C9 C -0.09889(13) 0.44870(11) 0.87026(15) 0.0399(5) Uani 1 1 d . . .
H9 H -0.0820 0.4903 0.8817 0.048 Uiso 1 1 calc R . .
C10 C -0.08637(12) 0.40025(10) 0.91981(12) 0.0309(4) Uani 1 1 d . . .
H10 H -0.0614 0.4093 0.9650 0.037 Uiso 1 1 calc R . .
N1 N 0.09840(8) 0.27125(7) 0.97880(8) 0.0174(3) Uani 1 1 d . . .
C11 C 0.13217(10) 0.31312(9) 1.02933(10) 0.0196(3) Uani 1 1 d . . .
C12 C 0.14104(10) 0.29494(9) 1.10179(10) 0.0226(4) Uani 1 1 d . . .
C121 C 0.12057(11) 0.22962(9) 1.12689(10) 0.0236(4) Uani 1 1 d . . .
H121 H 0.0942 0.2069 1.0857 0.028 Uiso 1 1 calc R . .
C122 C 0.07037(14) 0.23247(12) 1.18701(12) 0.0378(5) Uani 1 1 d . . .
H12A H 0.0966 0.2516 1.2293 0.057 Uiso 1 1 calc R . .
H12B H 0.0550 0.1895 1.1984 0.057 Uiso 1 1 calc R . .
H12C H 0.0274 0.2582 1.1719 0.057 Uiso 1 1 calc R . .
C123 C 0.18945(12) 0.19177(10) 1.15096(11) 0.0299(4) Uani 1 1 d . . .
H12D H 0.2208 0.1894 1.1118 0.045 Uiso 1 1 calc R . .
H12E H 0.1758 0.1489 1.1645 0.045 Uiso 1 1 calc R . .
H12F H 0.2158 0.2128 1.1919 0.045 Uiso 1 1 calc R . .
C13 C 0.17231(13) 0.33877(11) 1.15050(11) 0.0327(5) Uani 1 1 d . . .
H13 H 0.1779 0.3281 1.1996 0.039 Uiso 1 1 calc R . .
C14 C 0.19540(14) 0.39741(11) 1.12923(13) 0.0379(5) Uani 1 1 d . . .
H14 H 0.2166 0.4264 1.1636 0.045 Uiso 1 1 calc R . .
C15 C 0.18775(13) 0.41393(10) 1.05840(13) 0.0344(5) Uani 1 1 d . . .
H15 H 0.2045 0.4542 1.0444 0.041 Uiso 1 1 calc R . .
C16 C 0.15594(11) 0.37275(9) 1.00686(11) 0.0259(4) Uani 1 1 d . . .
C161 C 0.14971(14) 0.39271(10) 0.92938(12) 0.0353(5) Uani 1 1 d . . .
H161 H 0.1232 0.3586 0.9008 0.042 Uiso 1 1 calc R . .
C162 C 0.22468(17) 0.40073(13) 0.90211(16) 0.0514(7) Uani 1 1 d . . .
H16A H 0.2188 0.4113 0.8513 0.077 Uiso 1 1 calc R . .
H16B H 0.2522 0.3611 0.9090 0.077 Uiso 1 1 calc R . .
H16C H 0.2511 0.4349 0.9285 0.077 Uiso 1 1 calc R . .
C163 C 0.10611(16) 0.45406(12) 0.91825(16) 0.0511(7) Uani 1 1 d . . .
H16D H 0.1339 0.4892 0.9413 0.077 Uiso 1 1 calc R . .
H16E H 0.0596 0.4497 0.9391 0.077 Uiso 1 1 calc R . .
H16F H 0.0968 0.4626 0.8672 0.077 Uiso 1 1 calc R . .
N2 N 0.05066(9) 0.14058(7) 0.98627(8) 0.0202(3) Uani 1 1 d . . .
C17 C 0.10663(11) 0.10174(9) 1.01556(10) 0.0252(4) Uani 1 1 d . . .
H17 H 0.1557 0.1032 1.0040 0.030 Uiso 1 1 calc R . .
C18 C 0.08022(14) 0.06112(11) 1.06344(13) 0.0363(5) Uani 1 1 d . . .
H18 H 0.1076 0.0306 1.0916 0.044 Uiso 1 1 calc R . .
C19 C 0.00452(14) 0.07279(11) 1.06340(13) 0.0384(5) Uani 1 1 d . . .
H19 H -0.0287 0.0506 1.0900 0.046 Uiso 1 1 calc R . .
C20 C -0.01167(11) 0.12251(9) 1.01746(11) 0.0265(4) Uani 1 1 d . . .
H20 H -0.0583 0.1416 1.0084 0.032 Uiso 1 1 calc R . .
O2 O 0.07407(7) 0.26817(6) 0.81878(7) 0.0201(3) Uani 1 1 d D . .
C21 C 0.13715(11) 0.26592(10) 0.77774(11) 0.0271(4) Uani 1 1 d D . .
H21A H 0.1495 0.2216 0.7666 0.032 Uiso 1 1 calc R . .
H21B H 0.1799 0.2860 0.8043 0.032 Uiso 1 1 calc R . .
C22 C 0.11416(14) 0.30243(12) 0.71045(12) 0.0375(5) Uani 1 1 d D . .
H22A H 0.1568 0.3212 0.6899 0.045 Uiso 1 1 calc R . .
H22B H 0.0875 0.2749 0.6744 0.045 Uiso 1 1 calc R . .
C23 C 0.06546(13) 0.35277(12) 0.73584(13) 0.0385(5) Uani 1 1 d D . .
H23A H 0.0323 0.3698 0.6961 0.046 Uiso 1 1 calc R . .
H23B H 0.0941 0.3880 0.7591 0.046 Uiso 1 1 calc R . .
C24 C 0.02378(11) 0.31733(10) 0.78861(11) 0.0260(4) Uani 1 1 d D . .
H24A H 0.0097 0.3462 0.8264 0.031 Uiso 1 1 calc R . .
H24B H -0.0208 0.2980 0.7645 0.031 Uiso 1 1 calc R . .
O3 O 0.02965(7) 0.13883(6) 0.83417(7) 0.0195(3) Uani 1 1 d D . .
C31 C 0.02601(11) 0.07086(9) 0.85084(10) 0.0243(4) Uani 1 1 d D . .
H31A H -0.0178 0.0612 0.8754 0.029 Uiso 1 1 calc R . .
H31B H 0.0698 0.0573 0.8814 0.029 Uiso 1 1 calc R . .
C32 C 0.02242(14) 0.03853(10) 0.77917(11) 0.0333(5) Uani 1 1 d D . .
H32A H -0.0001 -0.0040 0.7809 0.040 Uiso 1 1 calc R . .
H32B H 0.0714 0.0344 0.7622 0.040 Uiso 1 1 calc R . .
C33 C -0.02533(13) 0.08348(10) 0.73218(11) 0.0319(5) Uani 1 1 d D . .
H33A H -0.0155 0.0795 0.6817 0.038 Uiso 1 1 calc R . .
H33B H -0.0776 0.0751 0.7362 0.038 Uiso 1 1 calc R . .
C34 C -0.00356(12) 0.14866(9) 0.76134(10) 0.0260(4) Uani 1 1 d D . .
H34A H 0.0317 0.1688 0.7318 0.031 Uiso 1 1 calc R . .
H34B H -0.0469 0.1764 0.7614 0.031 Uiso 1 1 calc R . .
O4 O 0.17544(7) 0.17601(6) 0.89643(7) 0.0212(3) Uani 1 1 d D . .
C41 C 0.24084(10) 0.20325(10) 0.93441(11) 0.0279(4) Uani 1 1 d D . .
H41A H 0.2375 0.2020 0.9865 0.033 Uiso 1 1 calc R . .
H41B H 0.2474 0.2478 0.9198 0.033 Uiso 1 1 calc R . .
C42 C 0.30367(11) 0.16249(12) 0.91422(12) 0.0357(5) Uani 1 1 d D . .
H42A H 0.3483 0.1881 0.9115 0.043 Uiso 1 1 calc R . .
H42B H 0.3141 0.1277 0.9489 0.043 Uiso 1 1 calc R . .
C43 C 0.27599(11) 0.13683(10) 0.84171(11) 0.0288(4) Uani 1 1 d D . .
H43A H 0.2808 0.1685 0.8038 0.035 Uiso 1 1 calc R . .
H43B H 0.3019 0.0976 0.8303 0.035 Uiso 1 1 calc R . .
C44 C 0.19699(10) 0.12392(9) 0.85197(11) 0.0247(4) Uani 1 1 d D . .
H44A H 0.1670 0.1235 0.8057 0.030 Uiso 1 1 calc R . .
H44B H 0.1916 0.0827 0.8760 0.030 Uiso 1 1 calc R . .
B1 B 0.56930(11) 0.20711(9) 0.94649(11) 0.0181(4) Uani 1 1 d DU . .
C61 C 0.51829(9) 0.20059(8) 0.87066(9) 0.0178(3) Uani 1 1 d DU A .
C62 C 0.51255(10) 0.14400(9) 0.83173(10) 0.0207(4) Uani 1 1 d DU . .
H62 H 0.5424 0.1091 0.8472 0.025 Uiso 1 1 calc R . .
C63 C 0.46422(11) 0.13755(9) 0.77087(10) 0.0235(4) Uani 1 1 d DU A .
C67 C 0.46009(13) 0.07596(11) 0.73088(12) 0.0343(5) Uani 1 1 d DU . .
F1 F 0.4193(6) 0.0349(4) 0.7594(5) 0.070(2) Uani 0.469(17) 1 d PDU A 1
F2 F 0.4329(9) 0.0827(5) 0.6655(4) 0.100(4) Uani 0.469(17) 1 d PDU A 1
F3 F 0.5226(4) 0.0482(6) 0.7317(7) 0.084(3) Uani 0.469(17) 1 d PDU A 1
F1A F 0.4642(6) 0.0828(5) 0.6621(3) 0.071(2) Uani 0.531(17) 1 d PDU A 2
F2A F 0.5117(5) 0.0354(4) 0.7496(4) 0.077(3) Uani 0.531(17) 1 d PDU A 2
F3A F 0.3978(5) 0.0458(5) 0.7364(7) 0.098(3) Uani 0.531(17) 1 d PDU A 2
C64 C 0.41944(10) 0.18676(10) 0.74622(10) 0.0247(4) Uani 1 1 d DU . .
H64 H 0.3868 0.1822 0.7045 0.030 Uiso 1 1 calc R A .
C65 C 0.42358(10) 0.24300(9) 0.78412(10) 0.0231(4) Uani 1 1 d DU A .
C68 C 0.37578(12) 0.29747(11) 0.75859(12) 0.0338(5) Uani 1 1 d DU . .
F4 F 0.3256(3) 0.3074(3) 0.8047(4) 0.0738(18) Uani 0.650(15) 1 d PDU A 1
F5 F 0.3380(5) 0.2861(3) 0.6979(5) 0.107(3) Uani 0.650(15) 1 d PDU A 1
F6 F 0.4104(3) 0.3497(3) 0.7555(3) 0.0542(13) Uani 0.650(15) 1 d PDU A 1
F4A F 0.3715(8) 0.3029(7) 0.6870(4) 0.084(4) Uani 0.350(15) 1 d PDU A 2
F5A F 0.4001(8) 0.3546(5) 0.7778(10) 0.095(4) Uani 0.350(15) 1 d PDU A 2
F6A F 0.3101(4) 0.2958(6) 0.7722(9) 0.075(3) Uani 0.350(15) 1 d PDU A 2
C66 C 0.47116(10) 0.24953(9) 0.84537(10) 0.0205(4) Uani 1 1 d U . .
H66 H 0.4718 0.2883 0.8709 0.025 Uiso 1 1 calc R A .
C71 C 0.51120(9) 0.19225(9) 1.00528(9) 0.0185(3) Uani 1 1 d DU B .
C72 C 0.49052(10) 0.12985(9) 1.02015(10) 0.0216(4) Uani 1 1 d DU . .
H72 H 0.5149 0.0957 0.9997 0.026 Uiso 1 1 calc R . .
C73 C 0.43564(10) 0.11641(9) 1.06369(10) 0.0243(4) Uani 1 1 d DU B .
C77 C 0.41615(13) 0.04852(11) 1.07624(12) 0.0344(5) Uani 1 1 d DU . .
F7 F 0.3745(6) 0.0382(3) 1.1260(4) 0.070(2) Uani 0.556(18) 1 d PDU B 1
F8 F 0.4764(3) 0.0127(3) 1.0955(5) 0.0618(18) Uani 0.556(18) 1 d PDU B 1
F9 F 0.3907(6) 0.0198(4) 1.0177(4) 0.081(3) Uani 0.556(18) 1 d PDU B 1
F7A F 0.4120(7) 0.0147(5) 1.0197(5) 0.062(2) Uani 0.444(18) 1 d PDU B 2
F8A F 0.3479(6) 0.0456(4) 1.0967(10) 0.089(3) Uani 0.444(18) 1 d PDU B 2
F9A F 0.4589(9) 0.0223(5) 1.1246(7) 0.100(4) Uani 0.444(18) 1 d PDU B 2
C74 C 0.39821(11) 0.16480(10) 1.09410(10) 0.0252(4) Uani 1 1 d DU . .
H74 H 0.3608 0.1558 1.1240 0.030 Uiso 1 1 calc R B .
C75 C 0.41699(10) 0.22681(9) 1.07969(10) 0.0223(4) Uani 1 1 d DU B .
C78 C 0.37352(11) 0.27994(10) 1.10698(11) 0.0286(4) Uani 1 1 d DU . .
F10 F 0.41011(7) 0.33459(6) 1.11199(8) 0.0403(3) Uani 1 1 d DU B .
F11 F 0.35270(7) 0.26811(7) 1.17216(7) 0.0399(3) Uani 1 1 d DU B .
F12 F 0.31228(7) 0.29072(7) 1.06436(7) 0.0396(3) Uani 1 1 d DU B .
C76 C 0.47249(10) 0.24005(9) 1.03655(10) 0.0205(3) Uani 1 1 d DU . .
H76 H 0.4844 0.2830 1.0281 0.025 Uiso 1 1 calc R B .
C81 C 0.60666(9) 0.27736(8) 0.95848(9) 0.0175(3) Uani 1 1 d DU C .
C82 C 0.63690(10) 0.29533(9) 1.02651(10) 0.0212(4) Uani 1 1 d DU . .
H82 H 0.6327 0.2673 1.0653 0.025 Uiso 1 1 calc R . .
C83 C 0.67294(11) 0.35286(9) 1.03910(10) 0.0237(4) Uani 1 1 d DU C .
C87 C 0.70320(13) 0.36834(11) 1.11360(12) 0.0372(5) Uani 1 1 d DU . .
F13 F 0.7322(8) 0.4254(4) 1.1190(7) 0.067(3) Uani 0.49(3) 1 d PDU C 1
F14 F 0.6537(6) 0.3678(6) 1.1597(5) 0.069(3) Uani 0.49(3) 1 d PDU C 1
F15 F 0.7526(9) 0.3272(7) 1.1392(8) 0.093(4) Uani 0.49(3) 1 d PDU C 1
F13A F 0.7361(7) 0.3196(4) 1.1470(6) 0.063(2) Uani 0.51(3) 1 d PDU C 2
F14A F 0.7510(8) 0.4136(7) 1.1185(7) 0.082(3) Uani 0.51(3) 1 d PDU C 2
F15A F 0.6503(5) 0.3833(7) 1.1546(6) 0.072(3) Uani 0.51(3) 1 d PDU C 2
C84 C 0.67992(10) 0.39543(9) 0.98427(10) 0.0235(4) Uani 1 1 d DU . .
H84 H 0.7039 0.4349 0.9929 0.028 Uiso 1 1 calc R C .
C85 C 0.65079(10) 0.37865(9) 0.91638(10) 0.0209(4) Uani 1 1 d DU C .
C88 C 0.65330(12) 0.42453(10) 0.85600(11) 0.0278(4) Uani 1 1 d DU . .
F16 F 0.58897(9) 0.45196(8) 0.83960(10) 0.0654(5) Uani 1 1 d DU C .
F17 F 0.70183(11) 0.47024(8) 0.86925(8) 0.0652(5) Uani 1 1 d DU C .
F18 F 0.66965(9) 0.39704(7) 0.79621(7) 0.0425(3) Uani 1 1 d DU C .
C86 C 0.61578(10) 0.32069(8) 0.90382(10) 0.0191(3) Uani 1 1 d DU . .
H86 H 0.5975 0.3102 0.8566 0.023 Uiso 1 1 calc R C .
C91 C 0.63797(9) 0.15753(8) 0.95338(10) 0.0188(3) Uani 1 1 d DU D .
C92 C 0.67912(10) 0.14566(9) 0.89630(10) 0.0210(4) Uani 1 1 d DU . .
H92 H 0.6642 0.1638 0.8513 0.025 Uiso 1 1 calc R . .
C93 C 0.74153(10) 0.10793(9) 0.90332(10) 0.0227(4) Uani 1 1 d DU D .
C97 C 0.78252(12) 0.09666(11) 0.83990(12) 0.0336(5) Uani 1 1 d DU . .
F19 F 0.7628(5) 0.0467(4) 0.8024(5) 0.0684(18) Uani 0.66(2) 1 d PDU D 1
F20 F 0.85533(18) 0.0896(4) 0.8611(3) 0.0451(13) Uani 0.66(2) 1 d PDU D 1
F21 F 0.7816(5) 0.1461(4) 0.7961(5) 0.0443(15) Uani 0.66(2) 1 d PDU D 1
F19A F 0.7944(11) 0.1479(6) 0.8030(10) 0.048(3) Uani 0.34(2) 1 d PDU D 2
F20A F 0.7387(10) 0.0612(8) 0.7919(7) 0.064(3) Uani 0.34(2) 1 d PDU D 2
F21A F 0.8405(11) 0.0622(13) 0.8486(8) 0.081(5) Uani 0.34(2) 1 d PDU D 2
C94 C 0.76597(10) 0.08069(9) 0.96816(10) 0.0230(4) Uani 1 1 d DU . .
H94 H 0.8083 0.0548 0.9728 0.028 Uiso 1 1 calc R D .
C95 C 0.72665(10) 0.09239(8) 1.02586(10) 0.0212(4) Uani 1 1 d DU D .
C98 C 0.74982(11) 0.06343(10) 1.09672(11) 0.0284(4) Uani 1 1 d DU . .
F22 F 0.70763(10) 0.01529(9) 1.11206(9) 0.0647(5) Uani 1 1 d DU D .
F23 F 0.81725(8) 0.03972(8) 1.10132(8) 0.0529(4) Uani 1 1 d DU D .
F24 F 0.74833(11) 0.10388(8) 1.15025(8) 0.0610(5) Uani 1 1 d DU D .
C96 C 0.66400(10) 0.12988(8) 1.01839(10) 0.0201(3) Uani 1 1 d DU . .
H96 H 0.6380 0.1369 1.0589 0.024 Uiso 1 1 calc R D .
C2E C 0.4169(8) 0.4083(6) 0.9461(8) 0.064(3) Uani 0.355(4) 1 d PDU E -1
H2E1 H 0.3841 0.3961 0.9045 0.096 Uiso 0.355(4) 1 calc PR E -1
H2E2 H 0.3910 0.4050 0.9891 0.096 Uiso 0.355(4) 1 calc PR E -1
H2E3 H 0.4592 0.3800 0.9504 0.096 Uiso 0.355(4) 1 calc PR E -1
C1E C 0.4409(7) 0.4731(5) 0.9378(6) 0.060(2) Uani 0.355(4) 1 d PDU E -1
H1E1 H 0.3987 0.5023 0.9334 0.072 Uiso 0.355(4) 1 calc PR E -1
H1E2 H 0.4672 0.4772 0.8946 0.072 Uiso 0.355(4) 1 calc PR E -1
O1E O 0.4941(8) 0.4895(5) 1.0078(7) 0.074(2) Uani 0.355(4) 1 d PDU E -1
C3E C 0.5215(7) 0.5606(5) 0.9983(7) 0.070(2) Uani 0.355(4) 1 d PDU E -1
H3E1 H 0.5505 0.5632 0.9569 0.084 Uiso 0.355(4) 1 calc PR E -1
H3E2 H 0.4791 0.5893 0.9898 0.084 Uiso 0.355(4) 1 calc PR E -1
C4E C 0.5662(8) 0.5796(8) 1.0632(10) 0.073(4) Uani 0.355(4) 1 d PDU E -1
H4E1 H 0.5836 0.6231 1.0578 0.109 Uiso 0.355(4) 1 calc PR E -1
H4E2 H 0.6079 0.5510 1.0713 0.109 Uiso 0.355(4) 1 calc PR E -1
H4E3 H 0.5368 0.5776 1.1039 0.109 Uiso 0.355(4) 1 calc PR E -1
C2F C 0.5597(18) 0.4979(17) 1.0675(17) 0.090(6) Uani 0.145(4) 1 d PDU E -2
H2F1 H 0.5971 0.5054 1.1070 0.135 Uiso 0.145(4) 1 calc PR E -2
H2F2 H 0.5778 0.4671 1.0345 0.135 Uiso 0.145(4) 1 calc PR E -2
H2F3 H 0.5156 0.4812 1.0862 0.135 Uiso 0.145(4) 1 calc PR E -2
C1F C 0.5425(17) 0.5575(12) 1.0300(19) 0.080(4) Uani 0.145(4) 1 d PDU E -2
H1F1 H 0.5864 0.5739 1.0098 0.095 Uiso 0.145(4) 1 calc PR E -2
H1F2 H 0.5263 0.5894 1.0636 0.095 Uiso 0.145(4) 1 calc PR E -2
O1F O 0.4789(10) 0.5454(8) 0.9672(10) 0.079(3) Uani 0.145(4) 1 d PDU E -2
C3F C 0.4640(17) 0.4707(9) 0.9632(18) 0.074(3) Uani 0.145(4) 1 d PDU E -2
H3F1 H 0.5107 0.4479 0.9614 0.089 Uiso 0.145(4) 1 calc PR E -2
H3F2 H 0.4418 0.4568 1.0063 0.089 Uiso 0.145(4) 1 calc PR E -2
C4F C 0.4156(14) 0.4554(14) 0.9002(14) 0.075(5) Uani 0.145(4) 1 d PDU E -2
H4F1 H 0.4068 0.4096 0.8985 0.112 Uiso 0.145(4) 1 calc PR E -2
H4F2 H 0.4381 0.4685 0.8575 0.112 Uiso 0.145(4) 1 calc PR E -2
H4F3 H 0.3692 0.4777 0.9022 0.112 Uiso 0.145(4) 1 calc PR E -2

loop_
_atom_site_aniso_label
_atom_site_aniso_U_11
_atom_site_aniso_U_22
_atom_site_aniso_U_33
_atom_site_aniso_U_23
_atom_site_aniso_U_13
_atom_site_aniso_U_12
Mo1 0.01926(7) 0.01213(7) 0.01515(7) 0.00027(6) 0.00134(5) -0.00088(6)
C1 0.0231(8) 0.0153(8) 0.0223(9) 0.0005(7) 0.0032(7) -0.0015(7)
C2 0.0219(8) 0.0197(9) 0.0286(9) -0.0031(8) 0.0065(7) 0.0001(7)
C3 0.0357(11) 0.0327(11) 0.0263(10) -0.0040(9) 0.0073(8) 0.0051(9)
C4 0.0279(10) 0.0281(11) 0.0497(14) -0.0003(10) 0.0155(10) -0.0012(8)
C5 0.0198(8) 0.0211(9) 0.0307(10) -0.0022(8) 0.0050(7) 0.0032(7)
C6 0.0248(9) 0.0290(11) 0.0357(11) -0.0053(9) 0.0015(8) 0.0040(8)
C7 0.0309(11) 0.0442(14) 0.0349(12) 0.0003(10) -0.0001(9) 0.0122(10)
C8 0.0392(13) 0.0354(13) 0.0482(14) 0.0131(11) 0.0072(11) 0.0147(10)
C9 0.0407(13) 0.0228(11) 0.0568(16) 0.0016(10) 0.0069(11) 0.0033(9)
C10 0.0316(10) 0.0235(10) 0.0378(12) -0.0029(9) 0.0034(9) 0.0011(8)
N1 0.0206(7) 0.0152(7) 0.0163(7) 0.0012(5) 0.0020(5) -0.0001(5)
C11 0.0202(8) 0.0171(9) 0.0209(9) -0.0035(7) -0.0012(7) 0.0002(6)
C12 0.0251(9) 0.0221(10) 0.0203(9) -0.0030(7) 0.0008(7) 0.0023(7)
C121 0.0294(9) 0.0251(10) 0.0166(8) -0.0004(7) 0.0032(7) -0.0003(7)
C122 0.0416(13) 0.0466(14) 0.0271(11) 0.0003(10) 0.0130(9) 0.0022(10)
C123 0.0331(11) 0.0282(11) 0.0279(10) 0.0042(8) 0.0001(8) 0.0019(8)
C13 0.0426(12) 0.0306(11) 0.0233(10) -0.0068(8) -0.0055(9) 0.0026(9)
C14 0.0500(14) 0.0244(11) 0.0365(12) -0.0123(9) -0.0111(10) -0.0017(10)
C15 0.0427(12) 0.0178(10) 0.0405(12) -0.0018(9) -0.0083(10) -0.0053(9)
C16 0.0295(10) 0.0185(9) 0.0282(10) 0.0003(8) -0.0052(8) -0.0020(7)
C161 0.0506(13) 0.0207(10) 0.0328(11) 0.0060(8) -0.0062(10) -0.0130(9)
C162 0.0684(19) 0.0386(15) 0.0495(16) 0.0009(12) 0.0169(14) -0.0092(13)
C163 0.0543(16) 0.0358(14) 0.0591(17) 0.0220(12) -0.0164(13) -0.0054(12)
N2 0.0250(8) 0.0177(7) 0.0178(7) 0.0002(6) 0.0020(6) -0.0010(6)
C17 0.0311(10) 0.0220(9) 0.0223(9) 0.0010(7) 0.0018(8) 0.0028(8)
C18 0.0459(13) 0.0233(11) 0.0392(12) 0.0113(9) 0.0016(10) 0.0023(9)
C19 0.0481(14) 0.0301(12) 0.0391(13) 0.0139(10) 0.0150(11) 0.0007(10)
C20 0.0296(10) 0.0211(9) 0.0298(10) 0.0037(8) 0.0075(8) -0.0043(8)
O2 0.0213(6) 0.0189(6) 0.0202(6) 0.0035(5) 0.0029(5) 0.0019(5)
C21 0.0259(9) 0.0299(11) 0.0266(10) 0.0083(8) 0.0091(8) 0.0036(8)
C22 0.0423(13) 0.0412(13) 0.0306(11) 0.0117(10) 0.0117(10) 0.0001(10)
C23 0.0358(12) 0.0434(14) 0.0358(12) 0.0203(10) 0.0002(9) 0.0029(10)
C24 0.0257(9) 0.0266(10) 0.0248(10) 0.0074(8) -0.0016(7) 0.0034(8)
O3 0.0262(6) 0.0140(6) 0.0175(6) 0.0003(5) -0.0021(5) -0.0009(5)
C31 0.0322(10) 0.0140(8) 0.0259(9) 0.0015(7) -0.0018(8) -0.0026(7)
C32 0.0515(13) 0.0189(10) 0.0279(10) -0.0059(8) -0.0051(10) 0.0008(9)
C33 0.0445(12) 0.0243(10) 0.0248(10) -0.0059(8) -0.0074(9) -0.0029(9)
C34 0.0358(10) 0.0218(9) 0.0188(9) -0.0014(7) -0.0053(8) -0.0004(8)
O4 0.0190(6) 0.0222(7) 0.0222(6) -0.0044(5) 0.0001(5) 0.0002(5)
C41 0.0214(9) 0.0315(11) 0.0295(10) -0.0029(8) -0.0040(8) -0.0032(8)
C42 0.0220(9) 0.0487(14) 0.0356(12) 0.0020(10) -0.0016(8) 0.0022(9)
C43 0.0246(9) 0.0294(11) 0.0331(11) 0.0015(9) 0.0069(8) 0.0038(8)
C44 0.0263(9) 0.0180(9) 0.0306(10) -0.0023(8) 0.0068(8) 0.0014(7)
B1 0.0195(9) 0.0157(9) 0.0189(9) -0.0001(7) 0.0004(7) -0.0005(7)
C61 0.0183(8) 0.0170(8) 0.0182(8) -0.0003(6) 0.0022(6) -0.0029(6)
C62 0.0247(9) 0.0171(9) 0.0204(9) 0.0000(7) 0.0019(7) -0.0016(7)
C63 0.0273(9) 0.0218(9) 0.0212(9) -0.0036(7) 0.0020(7) -0.0047(7)
C67 0.0442(12) 0.0290(11) 0.0282(11) -0.0086(9) -0.0037(9) -0.0037(9)
F1 0.120(6) 0.022(2) 0.073(4) -0.004(2) 0.028(4) -0.029(3)
F2 0.210(10) 0.035(3) 0.040(4) -0.015(3) -0.067(5) 0.008(5)
F3 0.056(3) 0.080(6) 0.117(7) -0.071(5) 0.014(3) 0.008(3)
F1A 0.153(6) 0.038(2) 0.025(2) -0.0067(19) 0.024(3) 0.003(4)
F2A 0.125(6) 0.038(3) 0.059(3) -0.026(2) -0.050(4) 0.041(4)
F3A 0.067(3) 0.076(5) 0.158(8) -0.086(5) 0.057(4) -0.049(3)
C64 0.0221(9) 0.0300(10) 0.0215(9) -0.0010(8) -0.0006(7) -0.0047(7)
C65 0.0190(8) 0.0246(9) 0.0255(9) 0.0031(7) 0.0004(7) -0.0002(7)
C68 0.0282(10) 0.0331(12) 0.0379(12) -0.0022(9) -0.0082(9) 0.0057(8)
F4 0.043(2) 0.064(3) 0.118(4) 0.026(3) 0.030(3) 0.035(2)
F5 0.129(5) 0.060(3) 0.111(4) -0.036(3) -0.100(4) 0.049(3)
F6 0.0388(17) 0.032(2) 0.093(3) 0.0289(19) 0.009(2) 0.0087(13)
F4A 0.111(7) 0.117(8) 0.026(3) 0.024(3) 0.007(3) 0.081(6)
F5A 0.093(7) 0.027(3) 0.147(9) -0.005(5) -0.085(6) 0.008(4)
F6A 0.022(3) 0.069(6) 0.136(9) 0.051(6) 0.014(4) 0.014(3)
C66 0.0194(8) 0.0187(9) 0.0234(9) -0.0010(7) 0.0015(7) -0.0005(7)
C71 0.0190(8) 0.0189(8) 0.0169(8) -0.0001(7) -0.0020(6) -0.0023(6)
C72 0.0243(9) 0.0198(9) 0.0203(9) -0.0003(7) -0.0002(7) -0.0028(7)
C73 0.0264(9) 0.0239(10) 0.0218(9) 0.0019(7) -0.0011(7) -0.0083(7)
C77 0.0413(12) 0.0286(11) 0.0337(11) 0.0045(9) 0.0054(9) -0.0129(9)
F7 0.106(5) 0.035(2) 0.081(4) 0.014(2) 0.067(3) -0.006(3)
F8 0.053(2) 0.0307(19) 0.102(4) 0.030(3) 0.010(2) 0.0023(15)
F9 0.136(6) 0.043(3) 0.054(3) 0.010(2) -0.039(4) -0.049(4)
F7A 0.106(5) 0.022(2) 0.066(4) -0.014(3) 0.049(4) -0.021(3)
F8A 0.076(4) 0.029(3) 0.173(9) 0.001(4) 0.078(5) -0.023(3)
F9A 0.138(8) 0.053(4) 0.094(6) 0.049(4) -0.069(5) -0.045(5)
C74 0.0237(9) 0.0313(10) 0.0206(9) -0.0003(8) 0.0019(7) -0.0074(8)
C75 0.0213(8) 0.0266(10) 0.0184(8) -0.0049(7) -0.0013(7) -0.0022(7)
C78 0.0246(9) 0.0329(11) 0.0286(10) -0.0076(9) 0.0033(8) -0.0034(8)
F10 0.0380(7) 0.0310(7) 0.0535(9) -0.0191(6) 0.0132(6) -0.0063(6)
F11 0.0382(7) 0.0521(9) 0.0313(7) -0.0114(6) 0.0138(6) -0.0013(6)
F12 0.0293(6) 0.0451(8) 0.0429(8) -0.0115(6) -0.0041(6) 0.0096(6)
C76 0.0210(8) 0.0193(8) 0.0206(9) 0.0001(7) -0.0010(7) -0.0027(7)
C81 0.0169(7) 0.0156(8) 0.0200(8) -0.0008(6) 0.0010(6) 0.0006(6)
C82 0.0227(8) 0.0201(9) 0.0205(8) 0.0005(7) -0.0001(7) -0.0015(7)
C83 0.0257(9) 0.0238(10) 0.0208(9) -0.0032(7) -0.0019(7) -0.0040(7)
C87 0.0477(13) 0.0340(12) 0.0279(11) -0.0032(9) -0.0073(10) -0.0128(10)
F13 0.127(7) 0.036(3) 0.033(3) -0.0087(18) -0.015(4) -0.042(3)
F14 0.091(5) 0.099(5) 0.017(2) -0.006(3) 0.009(3) -0.057(4)
F15 0.091(6) 0.095(6) 0.078(7) -0.027(5) -0.064(5) 0.037(5)
F13A 0.097(5) 0.045(3) 0.039(3) 0.004(2) -0.038(3) -0.008(3)
F14A 0.098(5) 0.105(6) 0.039(3) 0.007(5) -0.021(3) -0.082(5)
F15A 0.077(4) 0.106(6) 0.033(3) -0.027(3) 0.000(3) 0.027(4)
C84 0.0247(9) 0.0175(9) 0.0283(10) -0.0032(7) 0.0022(7) -0.0047(7)
C85 0.0224(8) 0.0173(9) 0.0231(9) 0.0007(7) 0.0037(7) -0.0012(7)
C88 0.0346(11) 0.0201(9) 0.0291(10) 0.0020(8) 0.0053(8) -0.0049(8)
F16 0.0614(10) 0.0633(11) 0.0750(12) 0.0465(10) 0.0248(9) 0.0322(9)
F17 0.1088(14) 0.0471(9) 0.0384(8) 0.0066(7) 0.0004(9) -0.0525(10)
F18 0.0643(9) 0.0375(8) 0.0273(7) 0.0031(6) 0.0136(6) -0.0046(7)
C86 0.0207(8) 0.0181(8) 0.0185(8) -0.0010(7) 0.0019(7) -0.0004(6)
C91 0.0194(8) 0.0147(8) 0.0219(8) -0.0009(7) -0.0004(7) -0.0035(6)
C92 0.0211(8) 0.0189(9) 0.0227(9) 0.0028(7) 0.0005(7) -0.0007(7)
C93 0.0215(8) 0.0211(9) 0.0259(9) 0.0001(7) 0.0038(7) 0.0002(7)
C97 0.0311(11) 0.0397(13) 0.0308(11) 0.0043(9) 0.0072(9) 0.0098(9)
F19 0.078(4) 0.064(3) 0.069(3) -0.039(2) 0.042(3) -0.017(2)
F20 0.0252(14) 0.074(3) 0.0375(17) 0.0116(18) 0.0089(10) 0.0204(15)
F21 0.039(2) 0.065(3) 0.0298(19) 0.020(2) 0.0112(16) 0.022(2)
F19A 0.059(7) 0.043(5) 0.046(6) 0.004(3) 0.021(5) -0.017(4)
F20A 0.086(7) 0.063(6) 0.049(4) -0.030(4) 0.045(4) -0.019(5)
F21A 0.086(7) 0.116(10) 0.045(5) 0.031(6) 0.028(4) 0.080(7)
C94 0.0221(9) 0.0168(9) 0.0295(10) -0.0003(7) -0.0008(7) 0.0015(7)
C95 0.0243(9) 0.0143(8) 0.0241(9) 0.0005(7) -0.0027(7) -0.0011(7)
C98 0.0324(10) 0.0241(10) 0.0278(10) 0.0020(8) -0.0024(8) 0.0061(8)
F22 0.0645(11) 0.0669(11) 0.0582(10) 0.0392(9) -0.0178(8) -0.0239(9)
F23 0.0414(8) 0.0739(11) 0.0428(8) 0.0194(8) 0.0003(6) 0.0284(8)
F24 0.1011(14) 0.0508(9) 0.0271(7) -0.0066(7) -0.0166(8) 0.0369(9)
C96 0.0232(8) 0.0155(8) 0.0215(9) -0.0008(7) 0.0002(7) -0.0005(7)
C2E 0.062(8) 0.059(5) 0.070(6) -0.004(4) -0.002(6) 0.006(5)
C1E 0.062(5) 0.049(4) 0.070(6) 0.010(4) 0.015(4) 0.029(4)
O1E 0.069(4) 0.058(5) 0.096(5) -0.013(4) 0.015(4) 0.009(4)
C3E 0.059(5) 0.061(4) 0.094(6) 0.005(4) 0.031(4) 0.007(4)
C4E 0.045(6) 0.065(8) 0.114(9) -0.025(7) 0.041(5) -0.005(5)
C2F 0.077(11) 0.087(11) 0.110(12) 0.001(11) 0.031(9) 0.035(12)
C1F 0.070(7) 0.066(7) 0.107(9) -0.004(7) 0.033(6) 0.005(6)
O1F 0.071(6) 0.064(5) 0.106(7) -0.002(5) 0.028(5) 0.021(5)
C3F 0.069(7) 0.066(6) 0.091(7) -0.007(6) 0.022(6) 0.017(6)
C4F 0.060(10) 0.085(10) 0.082(10) 0.008(8) 0.025(7) 0.000(9)

loop_
_atom_type_symbol
_atom_type_description
_atom_type_scat_dispersion_real
_atom_type_scat_dispersion_imag
_atom_type_scat_source
C C 0.0033 0.0016 'International Tables Vol C Tables 4.2.6.8 and 6.1.1.4'
H H 0.0000 0.0000 'International Tables Vol C Tables 4.2.6.8 and 6.1.1.4'
B B 0.0013 0.0007 'International Tables Vol C Tables 4.2.6.8 and 6.1.1.4'
N N 0.0061 0.0033 'International Tables Vol C Tables 4.2.6.8 and 6.1.1.4'
O O 0.0106 0.0060 'International Tables Vol C Tables 4.2.6.8 and 6.1.1.4'
F F 0.0171 0.0103 'International Tables Vol C Tables 4.2.6.8 and 6.1.1.4'
Mo Mo -1.6832 0.6857 'International Tables Vol C Tables 4.2.6.8 and 6.1.1.4'

loop_
_geom_angle_atom_site_label_1
_geom_angle_atom_site_label_2
_geom_angle_atom_site_label_3
_geom_angle
N1 Mo1 C1 98.86(7)
N1 Mo1 N2 98.70(6)
C1 Mo1 N2 92.77(7)
N1 Mo1 O2 99.49(6)
C1 Mo1 O2 94.49(6)
N2 Mo1 O2 159.11(6)
N1 Mo1 O3 170.11(6)
C1 Mo1 O3 91.03(7)
N2 Mo1 O3 81.12(5)
O2 Mo1 O3 79.20(5)
N1 Mo1 O4 92.14(6)
C1 Mo1 O4 168.85(6)
N2 Mo1 O4 87.33(5)
O2 Mo1 O4 81.82(5)
O3 Mo1 O4 77.97(4)
C2 C1 Mo1 143.13(14)
C1 C2 C3 111.25(16)
C1 C2 C5 106.00(15)
C3 C2 C5 112.99(17)
C1 C2 C4 110.07(16)
C3 C2 C4 107.44(17)
C5 C2 C4 109.08(16)
C10 C5 C6 117.6(2)
C10 C5 C2 121.97(18)
C6 C5 C2 120.38(18)
C7 C6 C5 120.8(2)
C8 C7 C6 120.7(2)
C9 C8 C7 119.3(2)
C8 C9 C10 120.5(2)
C9 C10 C5 121.1(2)
C11 N1 Mo1 177.06(13)
N1 C11 C16 119.24(16)
N1 C11 C12 119.36(16)
C16 C11 C12 121.40(17)
C13 C12 C11 117.51(18)
C13 C12 C121 119.87(18)
C11 C12 C121 122.57(16)
C12 C121 C122 112.38(17)
C12 C121 C123 110.05(17)
C122 C121 C123 110.02(17)
C14 C13 C12 121.6(2)
C15 C14 C13 120.2(2)
C14 C15 C16 121.2(2)
C15 C16 C11 118.00(19)
C15 C16 C161 119.31(19)
C11 C16 C161 122.68(17)
C16 C161 C162 111.4(2)
C16 C161 C163 111.1(2)
C162 C161 C163 109.9(2)
C17 N2 C20 106.35(16)
C17 N2 Mo1 126.86(13)
C20 N2 Mo1 126.50(13)
C18 C17 N2 109.59(19)
C17 C18 C19 107.56(19)
C20 C19 C18 106.8(2)
C19 C20 N2 109.62(19)
C21 O2 C24 108.85(14)
C21 O2 Mo1 126.73(11)
C24 O2 Mo1 123.99(11)
O2 C21 C22 104.73(16)
C23 C22 C21 102.86(18)
C22 C23 C24 102.48(18)
O2 C24 C23 105.27(16)
C34 O3 C31 108.36(13)
C34 O3 Mo1 126.34(10)
C31 O3 Mo1 124.12(10)
O3 C31 C32 104.36(15)
C31 C32 C33 102.42(17)
C34 C33 C32 103.53(16)
O3 C34 C33 106.51(15)
C44 O4 C41 108.76(14)
C44 O4 Mo1 131.96(11)
C41 O4 Mo1 119.24(11)
O4 C41 C42 105.53(16)
C43 C42 C41 103.17(16)
C44 C43 C42 101.36(17)
O4 C44 C43 104.75(15)
C91 B1 C81 104.75(14)
C91 B1 C71 111.84(15)
C81 B1 C71 111.78(15)
C91 B1 C61 113.04(15)
C81 B1 C61 113.23(14)
C71 B1 C61 102.45(14)
C62 C61 C66 115.75(16)
C62 C61 B1 122.49(16)
C66 C61 B1 121.36(15)
C63 C62 C61 121.79(17)
C64 C63 C62 121.40(18)
C64 C63 C67 118.76(17)
C62 C63 C67 119.84(18)
F3 C67 F2 109.1(7)
F3 C67 F1 104.1(6)
F2 C67 F1 106.3(7)
F3 C67 F2A 21.7(7)
F2 C67 F2A 122.6(7)
F1 C67 F2A 83.5(6)
F3 C67 F1A 85.9(6)
F2 C67 F1A 25.9(8)
F1 C67 F1A 124.8(6)
F2A C67 F1A 103.4(5)
F3 C67 F3A 124.1(6)
F2 C67 F3A 82.3(6)
F1 C67 F3A 26.6(6)
F2A C67 F3A 106.3(6)
F1A C67 F3A 105.1(6)
F3 C67 C63 112.5(5)
F2 C67 C63 112.3(5)
F1 C67 C63 112.0(5)
F2A C67 C63 115.5(4)
F1A C67 C63 113.3(5)
F3A C67 C63 112.3(4)
C63 C64 C65 117.93(17)
C64 C65 C66 120.96(18)
C64 C65 C68 119.24(17)
C66 C65 C68 119.81(18)
F6A C68 F6 121.8(7)
F6A C68 F5 74.4(6)
F6 C68 F5 110.2(5)
F6A C68 F5A 106.1(8)
F6 C68 F5A 21.6(9)
F5 C68 F5A 123.1(6)
F6A C68 F4 30.8(6)
F6 C68 F4 105.8(4)
F5 C68 F4 104.7(4)
F5A C68 F4 85.2(8)
F6A C68 F4A 103.8(6)
F6 C68 F4A 82.2(8)
F5 C68 F4A 33.0(5)
F5A C68 F4A 100.5(7)
F4 C68 F4A 130.9(4)
F6A C68 C65 117.3(5)
F6 C68 C65 113.3(3)
F5 C68 C65 112.9(3)
F5A C68 C65 115.8(6)
F4 C68 C65 109.3(3)
F4A C68 C65 111.4(4)
C65 C66 C61 122.14(17)
C76 C71 C72 115.68(17)
C76 C71 B1 122.54(16)
C72 C71 B1 121.29(16)
C73 C72 C71 122.31(18)
C74 C73 C72 120.76(18)
C74 C73 C77 120.16(18)
C72 C73 C77 119.06(19)
F9A C77 F7A 109.8(8)
F9A C77 F7 77.0(7)
F7A C77 F7 121.4(6)
F9A C77 F9 123.5(7)
F7A C77 F9 18.0(8)
F7 C77 F9 110.3(5)
F9A C77 F8A 107.8(5)
F7A C77 F8A 103.1(7)
F7 C77 F8A 31.7(6)
F9 C77 F8A 87.1(6)
F9A C77 F8 30.2(7)
F7A C77 F8 84.1(6)
F7 C77 F8 103.8(4)
F9 C77 F8 100.8(5)
F8A C77 F8 130.9(6)
F9A C77 C73 112.7(4)
F7A C77 C73 113.5(5)
F7 C77 C73 116.4(4)
F9 C77 C73 112.4(5)
F8A C77 C73 109.4(4)
F8 C77 C73 111.7(3)
C73 C74 C75 118.12(18)
C74 C75 C76 120.92(18)
C74 C75 C78 119.22(18)
C76 C75 C78 119.73(18)
F10 C78 F12 106.70(18)
F10 C78 F11 106.30(16)
F12 C78 F11 106.46(16)
F10 C78 C75 112.86(16)
F12 C78 C75 111.59(16)
F11 C78 C75 112.49(18)
C75 C76 C71 122.21(18)
C86 C81 C82 115.63(16)
C86 C81 B1 124.46(15)
C82 C81 B1 119.74(16)
C83 C82 C81 122.27(17)
C84 C83 C82 120.89(17)
C84 C83 C87 120.44(18)
C82 C83 C87 118.67(18)
F14A C87 F13 18.8(11)
F14A C87 F15 91.0(9)
F13 C87 F15 108.2(8)
F14A C87 F14 117.8(8)
F13 C87 F14 104.9(7)
F15 C87 F14 104.5(8)
F14A C87 F13A 105.0(8)
F13 C87 F13A 120.5(8)
F15 C87 F13A 16.7(11)
F14 C87 F13A 89.7(8)
F14A C87 F15A 108.2(7)
F13 C87 F15A 93.0(8)
F15 C87 F15A 117.4(9)
F14 C87 F15A 14.9(8)
F13A C87 F15A 103.6(7)
F14A C87 C83 114.7(6)
F13 C87 C83 112.6(6)
F15 C87 C83 112.6(7)
F14 C87 C83 113.3(5)
F13A C87 C83 113.1(6)
F15A C87 C83 111.4(5)
C83 C84 C85 117.97(17)
C84 C85 C86 120.96(17)
C84 C85 C88 119.99(17)
C86 C85 C88 118.97(17)
F17 C88 F18 106.03(18)
F17 C88 F16 107.41(19)
F18 C88 F16 105.07(18)
F17 C88 C85 113.28(17)
F18 C88 C85 112.88(17)
F16 C88 C85 111.61(17)
C85 C86 C81 122.25(17)
C92 C91 C96 115.70(16)
C92 C91 B1 121.63(16)
C96 C91 B1 122.32(16)
C93 C92 C91 122.09(17)
C94 C93 C92 121.15(18)
C94 C93 C97 119.56(17)
C92 C93 C97 119.29(17)
F21A C97 F19 78.4(11)
F21A C97 F19A 110.8(10)
F19 C97 F19A 115.5(10)
F21A C97 F21 119.0(10)
F19 C97 F21 108.1(6)
F19A C97 F21 11.3(12)
F21A C97 F20 29.1(12)
F19 C97 F20 106.6(3)
F19A C97 F20 92.1(9)
F21 C97 F20 102.8(4)
F21A C97 F20A 101.9(8)
F19 C97 F20A 24.0(7)
F19A C97 F20A 102.4(10)
F21 C97 F20A 92.6(9)
F20 C97 F20A 129.2(7)
F21A C97 C93 117.5(5)
F19 C97 C93 115.4(4)
F19A C97 C93 114.5(9)
F21 C97 C93 113.2(5)
F20 C97 C93 109.7(3)
F20A C97 C93 107.7(6)
C95 C94 C93 117.90(17)
C94 C95 C96 120.66(17)
C94 C95 C98 120.18(17)
C96 C95 C98 119.14(17)
F24 C98 F22 105.8(2)
F24 C98 F23 106.07(18)
F22 C98 F23 105.06(18)
F24 C98 C95 113.19(17)
F22 C98 C95 112.51(17)
F23 C98 C95 113.47(18)
C95 C96 C91 122.49(17)
C2E C1E O1E 106.4(9)
C3E O1E C1E 106.5(9)
C4E C3E O1E 108.8(10)
C2F C1F O1F 109.3(14)
C3F O1F C1F 107.5(12)
C4F C3F O1F 110.3(15)

loop_
_geom_bond_atom_site_label_1
_geom_bond_atom_site_label_2
_geom_bond_distance
Mo1 N1 1.7329(15)
Mo1 C1 1.9209(19)
Mo1 N2 2.0810(15)
Mo1 O2 2.1945(13)
Mo1 O3 2.3101(12)
Mo1 O4 2.3612(13)
C1 C2 1.531(3)
C2 C3 1.534(3)
C2 C5 1.535(3)
C2 C4 1.545(3)
C5 C10 1.396(3)
C5 C6 1.400(3)
C6 C7 1.387(3)
C7 C8 1.381(4)
C8 C9 1.377(4)
C9 C10 1.390(3)
N1 C11 1.403(2)
C11 C16 1.411(3)
C11 C12 1.415(3)
C12 C13 1.391(3)
C12 C121 1.517(3)
C121 C122 1.530(3)
C121 C123 1.533(3)
C13 C14 1.381(3)
C14 C15 1.376(3)
C15 C16 1.393(3)
C16 C161 1.516(3)
C161 C162 1.529(4)
C161 C163 1.529(3)
N2 C17 1.392(2)
N2 C20 1.392(2)
C17 C18 1.368(3)
C18 C19 1.417(3)
C19 C20 1.376(3)
O2 C21 1.456(2)
O2 C24 1.471(2)
C21 C22 1.512(3)
C22 C23 1.498(3)
C23 C24 1.511(3)
O3 C34 1.467(2)
O3 C31 1.472(2)
C31 C32 1.511(3)
C32 C33 1.522(3)
C33 C34 1.522(3)
O4 C44 1.460(2)
O4 C41 1.462(2)
C41 C42 1.520(3)
C42 C43 1.515(3)
C43 C44 1.512(3)
B1 C91 1.639(3)
B1 C81 1.642(3)
B1 C71 1.642(3)
B1 C61 1.644(3)
C61 C62 1.401(2)
C61 C66 1.405(2)
C62 C63 1.393(3)
C63 C64 1.381(3)
C63 C67 1.502(3)
C67 F3 1.292(7)
C67 F2 1.296(7)
C67 F1 1.297(7)
C67 F2A 1.304(6)
C67 F1A 1.314(6)
C67 F3A 1.325(6)
C64 C65 1.384(3)
C65 C66 1.391(3)
C65 C68 1.501(3)
C68 F6A 1.261(8)
C68 F6 1.277(5)
C68 F5 1.307(5)
C68 F5A 1.326(9)
C68 F4 1.344(5)
C68 F4A 1.350(7)
C71 C76 1.398(3)
C71 C72 1.407(3)
C72 C73 1.391(3)
C73 C74 1.386(3)
C73 C77 1.501(3)
C77 F9A 1.275(7)
C77 F7A 1.280(7)
C77 F7 1.285(5)
C77 F9 1.309(6)
C77 F8A 1.352(7)
C77 F8 1.364(5)
C74 C75 1.387(3)
C75 C76 1.394(3)
C75 C78 1.497(3)
C78 F10 1.335(2)
C78 F12 1.344(2)
C78 F11 1.345(2)
C81 C86 1.400(2)
C81 C82 1.404(2)
C82 C83 1.394(3)
C83 C84 1.385(3)
C83 C87 1.500(3)
C87 F14A 1.298(8)
C87 F13 1.317(7)
C87 F15 1.318(9)
C87 F14 1.319(8)
C87 F13A 1.324(7)
C87 F15A 1.337(7)
C84 C85 1.388(3)
C85 C86 1.393(2)
C85 C88 1.499(3)
C88 F17 1.324(2)
C88 F18 1.328(2)
C88 F16 1.331(3)
C91 C92 1.396(3)
C91 C96 1.402(2)
C92 C93 1.396(3)
C93 C94 1.389(3)
C93 C97 1.492(3)
C97 F21A 1.290(8)
C97 F19 1.303(6)
C97 F19A 1.316(10)
C97 F21 1.331(6)
C97 F20 1.373(4)
C97 F20A 1.378(10)
C94 C95 1.385(3)
C95 C96 1.396(2)
C95 C98 1.496(3)
C98 F24 1.325(2)
C98 F22 1.328(3)
C98 F23 1.336(2)
C2E C1E 1.451(12)
C1E O1E 1.609(12)
O1E C3E 1.599(11)
C3E C4E 1.468(13)
C2F C1F 1.464(14)
C1F O1F 1.608(13)
O1F C3F 1.601(13)
C3F C4F 1.455(14)
